data_4350615
loop_
_publ_author_name
'Coe, Benjamin J.'
'Harries, Josephine L.'
'Harris, James A.'
'Brunschwig, Bruce S.'
'Horton, Peter N.'
'Hursthouse, Michael B.'

_publ_section_title
;
 Extended dipolar nonlinear optical chromophores based on
 trans-bis[1,2-phenylenebis(dimethylarsine)]chlororuthenium(II) centers.
;
_journal_issue 26
_journal_name_full 'Inorganic chemistry'
_journal_page_first 11019
_journal_page_last 11029
_journal_paper_doi 10.1021/ic061659u
_journal_volume 45
_journal_year 2006
_chemical_formula_moiety 'C52 H43 N4, 3(F6 P1)'
_chemical_formula_sum 'C52 H43 F18 N4 P3'
_chemical_formula_weight 1158.81
_space_group_IT_number 15
_space_group_name_Hall '-C 2yc'
_space_group_name_H-M_alt 'C 1 2/c 1'
_symmetry_cell_setting monoclinic
_symmetry_space_group_name_H-M 'C 1 2/c 1'
_atom_sites_solution_hydrogens geom
_atom_sites_solution_primary direct
_atom_sites_solution_secondary difmap
_audit_creation_method SHELXL-97
_cell_angle_alpha 90.00
_cell_angle_beta 105.77(3)
_cell_angle_gamma 90.00
_cell_formula_units_Z 4
_cell_length_a 42.215(8)
_cell_length_b 10.309(2)
_cell_length_c 14.107(3)
_cell_measurement_reflns_used 6807
_cell_measurement_temperature 120(2)
_cell_measurement_theta_max 27.485
_cell_measurement_theta_min 2.910
_cell_volume 5908(2)
_computing_cell_refinement 'DENZO (Otwinowski & Minor, 1997) & COLLECT (Hooft, R.W.W., 1998)'
_computing_data_collection 'COLLECT (Hooft, R.W.W., 1998)'
_computing_data_reduction 'DENZO (Otwinowski & Minor, 1997) & COLLECT (Hooft, R.W.W., 1998)'
_computing_molecular_graphics 'ORTEP3 for Windows (Farrugia, 1997)'
_computing_publication_material 'WinGX (Farrugia, 1999)'
_computing_structure_refinement 'SHELXL-97 (Sheldrick, 1997b)'
_computing_structure_solution 'SHELXS-97 (Sheldrick, 1997a)'
_diffrn_ambient_temperature 120(2)
_diffrn_detector_area_resol_mean 9.091
_diffrn_measured_fraction_theta_full 0.997
_diffrn_measured_fraction_theta_max 0.997
_diffrn_measurement_device_type 'Bruker-Nonius 95mm CCD camera on \k-goniostat'
_diffrn_measurement_method '\f & \w scans'
_diffrn_radiation_monochromator graphite
_diffrn_radiation_source 'Bruker-Nonius FR591 rotating anode'
_diffrn_radiation_type MoK\a
_diffrn_radiation_wavelength 0.71073
_diffrn_reflns_av_R_equivalents 0.0995
_diffrn_reflns_av_sigmaI/netI 0.1175
_diffrn_reflns_limit_h_max 50
_diffrn_reflns_limit_h_min -47
_diffrn_reflns_limit_k_max 12
_diffrn_reflns_limit_k_min -12
_diffrn_reflns_limit_l_max 16
_diffrn_reflns_limit_l_min -16
_diffrn_reflns_number 29037
_diffrn_reflns_theta_full 25.00
_diffrn_reflns_theta_max 25.00
_diffrn_reflns_theta_min 3.12
_exptl_absorpt_coefficient_mu 0.194
_exptl_absorpt_correction_T_max 0.9923
_exptl_absorpt_correction_T_min 0.9660
_exptl_absorpt_correction_type multi-scan
_exptl_absorpt_process_details 'SADABS V2.10 (Sheldrick, G.M., 2003)'
_exptl_crystal_colour Orange
_exptl_crystal_density_diffrn 1.303
_exptl_crystal_density_method 'not measured'
_exptl_crystal_description Shard
_exptl_crystal_F_000 2360
_exptl_crystal_size_max 0.18
_exptl_crystal_size_mid 0.16
_exptl_crystal_size_min 0.04
_refine_diff_density_max 0.695
_refine_diff_density_min -0.455
_refine_diff_density_rms 0.095
_refine_ls_extinction_method none
_refine_ls_goodness_of_fit_ref 1.022
_refine_ls_hydrogen_treatment constr
_refine_ls_matrix_type full
_refine_ls_number_parameters 382
_refine_ls_number_reflns 5196
_refine_ls_number_restraints 399
_refine_ls_restrained_S_all 1.016
_refine_ls_R_factor_all 0.2121
_refine_ls_R_factor_gt 0.1162
_refine_ls_shift/su_max 0.000
_refine_ls_shift/su_mean 0.000
_refine_ls_structure_factor_coef Fsqd
_refine_ls_weighting_details 'calc w=1/[\s^2^(Fo^2^)+(0.1821P)^2^+9.4007P] where P=(Fo^2^+2Fc^2^)/3'
_refine_ls_weighting_scheme calc
_refine_ls_wR_factor_gt 0.2875
_refine_ls_wR_factor_ref 0.3356
_reflns_number_gt 2569
_reflns_number_total 5196
_reflns_threshold_expression >2sigma(I)
_cod_data_source_file ic061659usi20060901_114537.cif
_cod_data_source_block proligandsalt
_cod_original_sg_symbol_H-M C2/c
_cod_database_code 4350615

loop_
_symmetry_equiv_pos_as_xyz
'x, y, z'
'-x, y, -z+1/2'
'x+1/2, y+1/2, z'
'-x+1/2, y+1/2, -z+1/2'
'-x, -y, -z'
'x, -y, z-1/2'
'-x+1/2, -y+1/2, -z'
'x+1/2, -y+1/2, z-1/2'

loop_
_atom_site_label
_atom_site_type_symbol
_atom_site_fract_x
_atom_site_fract_y
_atom_site_fract_z
_atom_site_U_iso_or_equiv
_atom_site_adp_type
_atom_site_occupancy
_atom_site_symmetry_multiplicity
_atom_site_calc_flag
_atom_site_refinement_flags
_atom_site_disorder_assembly
_atom_site_disorder_group
C1 C 0.02538(17) 0.9904(8) 0.3920(7) 0.069(2) Uani 1 1 d U . .
H1 H 0.0242 0.9130 0.3547 0.083 Uiso 1 1 calc R . .
C2 C 0.04062(17) 0.9900(9) 0.4933(8) 0.079(3) Uani 1 1 d U . .
H2 H 0.0500 0.9127 0.5257 0.094 Uiso 1 1 calc R . .
C3 C 0.04173(19) 1.1033(11) 0.5448(7) 0.083(3) Uani 1 1 d U . .
C4 C 0.0268(2) 1.2124(9) 0.4975(7) 0.083(2) Uani 1 1 d U . .
H4 H 0.0266 1.2904 0.5332 0.100 Uiso 1 1 calc R . .
C5 C 0.01237(19) 1.2076(8) 0.4003(6) 0.068(2) Uani 1 1 d U . .
H5 H 0.0018 1.2831 0.3678 0.082 Uiso 1 1 calc R . .
C6 C 0.0594(2) 1.1205(10) 0.6616(9) 0.108(4) Uani 1 1 d U . .
H6 H 0.0595 1.2008 0.6946 0.129 Uiso 1 1 calc R . .
C7 C 0.0726(2) 1.0235(10) 0.7043(9) 0.108(4) Uani 1 1 d U . .
H7 H 0.0714 0.9431 0.6706 0.130 Uiso 1 1 calc R . .
C8 C 0.09174(17) 1.0355(11) 0.8173(6) 0.077(2) Uani 1 1 d U . .
C9 C 0.09967(17) 0.9174(8) 0.8631(6) 0.069(2) Uani 1 1 d U . .
H9 H 0.0940 0.8389 0.8271 0.083 Uiso 1 1 calc R . .
C10 C 0.11571(16) 0.9149(7) 0.9604(6) 0.065(2) Uani 1 1 d U . .
H10 H 0.1215 0.8330 0.9912 0.078 Uiso 1 1 calc R . .
C11 C 0.12411(16) 1.0264(7) 1.0177(6) 0.0578(18) Uani 1 1 d U . .
C12 C 0.11551(16) 1.1467(7) 0.9712(6) 0.066(2) Uani 1 1 d U . .
H12 H 0.1208 1.2245 1.0082 0.079 Uiso 1 1 calc R . .
C13 C 0.09899(17) 1.1527(9) 0.8699(6) 0.074(2) Uani 1 1 d U . .
H13 H 0.0929 1.2338 0.8381 0.089 Uiso 1 1 calc R . .
C14 C 0.14115(15) 1.0221(6) 1.1221(5) 0.0524(17) Uani 1 1 d U . .
H14 H 0.1407 1.0984 1.1594 0.063 Uiso 1 1 calc R . .
C15 C 0.15761(15) 0.9186(6) 1.1706(6) 0.0522(17) Uani 1 1 d U . .
H15 H 0.1588 0.8435 1.1327 0.063 Uiso 1 1 calc R . .
C16 C 0.17339(14) 0.9122(6) 1.2735(5) 0.0487(16) Uani 1 1 d U . .
C17 C 0.18729(15) 0.7933(6) 1.3146(5) 0.0486(16) Uani 1 1 d U . .
H17 H 0.1869 0.7201 1.2734 0.058 Uiso 1 1 calc R . .
C18 C 0.20097(15) 0.7840(6) 1.4119(6) 0.0495(17) Uani 1 1 d U . .
H18 H 0.2099 0.7030 1.4384 0.059 Uiso 1 1 calc R . .
C19 C 0.19059(16) 1.0033(5) 1.4374(5) 0.0486(17) Uani 1 1 d U . .
H19 H 0.1921 1.0754 1.4803 0.058 Uiso 1 1 calc R . .
C20 C 0.17664(16) 1.0178(5) 1.3410(6) 0.0516(18) Uani 1 1 d U . .
H20 H 0.1686 1.1009 1.3166 0.062 Uiso 1 1 calc R . .
C21 C 0.21538(14) 0.8676(5) 1.5794(5) 0.0474(16) Uani 1 1 d U . .
C22 C 0.20314(15) 0.7667(5) 1.6252(5) 0.0487(17) Uani 1 1 d U . .
H22 H 0.1870 0.7095 1.5872 0.058 Uiso 1 1 calc R . .
C23 C 0.21445(15) 0.7506(6) 1.7244(5) 0.0489(16) Uani 1 1 d U . .
H23 H 0.2060 0.6821 1.7554 0.059 Uiso 1 1 calc R . .
C24 C 0.23792(15) 0.8322(6) 1.7804(5) 0.0521(17) Uani 1 1 d U . .
H24 H 0.2459 0.8188 1.8494 0.063 Uiso 1 1 calc R . .
C25 C 0.24991(17) 0.9336(6) 1.7363(6) 0.0571(18) Uani 1 1 d U . .
H25 H 0.2660 0.9903 1.7752 0.069 Uiso 1 1 calc R . .
C26 C 0.23861(15) 0.9527(6) 1.6368(6) 0.0518(18) Uani 1 1 d U . .
H26 H 0.2465 1.0236 1.6067 0.062 Uiso 1 1 calc R . .
N1 N 0.01246(13) 1.1003(6) 0.3483(5) 0.0615(16) Uani 1 1 d U . .
H1A H 0.0039 1.1017 0.2841 0.074 Uiso 0.50 1 calc PR . .
N2 N 0.20266(11) 0.8866(4) 1.4748(4) 0.0425(13) Uani 1 1 d U . .
F1 F 0.18328(10) 0.3492(4) 0.5689(3) 0.0898(14) Uani 1 1 d DU . .
F2 F 0.15559(10) 0.3244(4) 0.4097(3) 0.0935(15) Uani 1 1 d DU . .
F3 F 0.16062(8) 0.5235(3) 0.4791(3) 0.0749(13) Uani 1 1 d DU . .
F4 F 0.21577(8) 0.4987(3) 0.5263(2) 0.0570(10) Uani 1 1 d DU . .
F5 F 0.21056(9) 0.3020(3) 0.4560(3) 0.0761(13) Uani 1 1 d DU . .
F6 F 0.18745(8) 0.4758(3) 0.3664(2) 0.0610(11) Uani 1 1 d DU . .
P1 P 0.18537(4) 0.41163(15) 0.46827(14) 0.0574(6) Uani 1 1 d DU . .
F11 F 0.0096(3) 0.4845(10) 0.3324(4) 0.278(13) Uani 0.506(15) 1 d PDU A 1
F12 F 0.03677(17) 0.5919(9) 0.2413(13) 0.174(8) Uani 0.506(15) 1 d PDU A 1
F13 F 0.0096(3) 0.7024(10) 0.3321(4) 0.190(8) Uani 0.506(15) 1 d PDU A 1
P11 P 0.0000 0.5941(11) 0.2500 0.170(8) Uani 0.506(15) 2 d SPDU . 1
F21 F 0.02705(13) 0.4695(10) 0.2854(8) 0.206(9) Uani 0.494(15) 1 d PDU A 2
F22 F -0.0062(4) 0.5778(10) 0.3563(6) 0.179(9) Uani 0.494(15) 1 d PDU A 2
F23 F 0.02721(14) 0.6874(10) 0.2861(10) 0.253(12) Uani 0.494(15) 1 d PDU A 2
P21 P 0.0000 0.5811(8) 0.2500 0.082(4) Uani 0.494(15) 2 d SPDU . 2

loop_
_atom_site_aniso_label
_atom_site_aniso_U_11
_atom_site_aniso_U_22
_atom_site_aniso_U_33
_atom_site_aniso_U_23
_atom_site_aniso_U_13
_atom_site_aniso_U_12
C1 0.049(4) 0.064(5) 0.103(7) 0.025(5) 0.037(5) 0.006(4)
C2 0.044(4) 0.083(6) 0.121(8) 0.056(6) 0.042(5) 0.012(4)
C3 0.052(5) 0.128(8) 0.071(6) -0.001(6) 0.024(4) -0.026(5)
C4 0.075(5) 0.092(6) 0.089(7) 0.012(5) 0.032(5) -0.012(5)
C5 0.074(5) 0.072(5) 0.064(6) -0.001(4) 0.030(4) -0.013(4)
C6 0.090(6) 0.075(6) 0.197(11) -0.003(7) 0.106(7) -0.015(5)
C7 0.070(6) 0.071(6) 0.217(12) 0.025(7) 0.098(7) 0.010(5)
C8 0.035(4) 0.134(8) 0.064(5) 0.002(6) 0.017(4) -0.013(5)
C9 0.048(4) 0.083(6) 0.082(6) 0.013(5) 0.026(4) 0.007(4)
C10 0.047(4) 0.063(5) 0.090(6) 0.019(4) 0.026(4) 0.014(3)
C11 0.046(4) 0.049(4) 0.083(5) -0.005(4) 0.026(4) 0.000(3)
C12 0.046(4) 0.065(5) 0.093(6) 0.017(4) 0.029(4) 0.006(3)
C13 0.044(4) 0.100(6) 0.081(6) 0.035(5) 0.020(4) 0.004(4)
C14 0.042(4) 0.037(4) 0.085(5) -0.001(3) 0.030(4) -0.005(3)
C15 0.048(4) 0.039(4) 0.083(5) -0.005(3) 0.040(4) -0.001(3)
C16 0.039(3) 0.041(4) 0.077(5) 0.010(3) 0.034(3) 0.004(3)
C17 0.048(4) 0.033(3) 0.072(5) -0.004(3) 0.029(4) -0.001(3)
C18 0.056(4) 0.027(3) 0.075(5) 0.002(3) 0.033(4) 0.004(3)
C19 0.063(4) 0.026(3) 0.073(5) -0.003(3) 0.046(4) -0.001(3)
C20 0.070(4) 0.020(3) 0.086(5) 0.004(3) 0.057(4) 0.003(3)
C21 0.045(4) 0.029(3) 0.074(5) 0.005(3) 0.028(4) 0.011(3)
C22 0.049(4) 0.019(3) 0.086(5) 0.002(3) 0.031(4) -0.003(3)
C23 0.059(4) 0.031(3) 0.062(5) 0.005(3) 0.025(4) 0.002(3)
C24 0.056(4) 0.040(4) 0.068(5) -0.003(3) 0.032(4) 0.003(3)
C25 0.059(4) 0.051(4) 0.066(5) -0.004(4) 0.025(4) -0.003(3)
C26 0.048(4) 0.030(3) 0.087(6) 0.001(3) 0.035(4) -0.006(3)
N1 0.050(3) 0.068(4) 0.069(4) 0.012(4) 0.021(3) -0.007(3)
N2 0.042(3) 0.026(3) 0.068(4) 0.005(3) 0.027(3) 0.005(2)
F1 0.113(4) 0.070(3) 0.101(3) 0.013(2) 0.055(3) -0.017(3)
F2 0.096(3) 0.062(3) 0.127(4) -0.017(3) 0.038(3) -0.037(2)
F3 0.058(2) 0.068(3) 0.108(3) -0.015(2) 0.038(2) 0.0011(19)
F4 0.066(2) 0.0331(18) 0.077(3) -0.0010(17) 0.027(2) -0.0017(16)
F5 0.100(3) 0.035(2) 0.103(3) -0.005(2) 0.042(3) 0.0060(19)
F6 0.065(2) 0.043(2) 0.079(3) -0.0055(19) 0.025(2) -0.0058(17)
P1 0.0671(12) 0.0323(10) 0.0824(15) -0.0067(9) 0.0365(11) -0.0106(8)
F11 0.21(2) 0.150(16) 0.45(3) 0.205(18) 0.06(2) -0.009(14)
F12 0.136(11) 0.067(9) 0.33(2) -0.041(11) 0.082(13) 0.023(7)
F13 0.187(15) 0.144(13) 0.280(18) -0.096(13) 0.132(13) -0.075(11)
P11 0.203(17) 0.069(11) 0.271(19) 0.000 0.119(15) 0.000
F21 0.36(2) 0.150(14) 0.168(14) 0.065(11) 0.166(15) 0.085(15)
F22 0.28(2) 0.156(15) 0.134(12) -0.092(11) 0.110(13) -0.055(14)
F23 0.32(2) 0.185(19) 0.29(2) -0.039(17) 0.13(2) -0.171(18)
P21 0.094(8) 0.014(5) 0.137(9) 0.000 0.028(7) 0.000

loop_
_atom_type_symbol
_atom_type_description
_atom_type_scat_dispersion_real
_atom_type_scat_dispersion_imag
_atom_type_scat_source
C C 0.0033 0.0016 'International Tables Vol C Tables 4.2.6.8 and 6.1.1.4'
H H 0.0000 0.0000 'International Tables Vol C Tables 4.2.6.8 and 6.1.1.4'
N N 0.0061 0.0033 'International Tables Vol C Tables 4.2.6.8 and 6.1.1.4'
F F 0.0171 0.0103 'International Tables Vol C Tables 4.2.6.8 and 6.1.1.4'
P P 0.1023 0.0942 'International Tables Vol C Tables 4.2.6.8 and 6.1.1.4'

loop_
_geom_angle_atom_site_label_1
_geom_angle_atom_site_label_2
_geom_angle_atom_site_label_3
_geom_angle
_geom_angle_site_symmetry_1
_geom_angle_site_symmetry_3
N1 C1 C2 119.4(8) . .
N1 C1 H1 120.3 . .
C2 C1 H1 120.3 . .
C3 C2 C1 118.6(8) . .
C3 C2 H2 120.7 . .
C1 C2 H2 120.7 . .
C2 C3 C4 119.8(8) . .
C2 C3 C6 124.8(10) . .
C4 C3 C6 115.4(10) . .
C5 C4 C3 119.3(9) . .
C5 C4 H4 120.4 . .
C3 C4 H4 120.4 . .
N1 C5 C4 121.7(8) . .
N1 C5 H5 119.1 . .
C4 C5 H5 119.1 . .
C7 C6 C3 115.7(11) . .
C7 C6 H6 122.1 . .
C3 C6 H6 122.1 . .
C6 C7 C8 118.2(11) . .
C6 C7 H7 120.9 . .
C8 C7 H7 120.9 . .
C9 C8 C13 121.4(8) . .
C9 C8 C7 113.3(9) . .
C13 C8 C7 125.2(9) . .
C10 C9 C8 118.9(8) . .
C10 C9 H9 120.6 . .
C8 C9 H9 120.6 . .
C9 C10 C11 123.3(7) . .
C9 C10 H10 118.3 . .
C11 C10 H10 118.3 . .
C10 C11 C12 117.7(7) . .
C10 C11 C14 122.7(7) . .
C12 C11 C14 119.6(7) . .
C11 C12 C13 120.4(8) . .
C11 C12 H12 119.8 . .
C13 C12 H12 119.8 . .
C8 C13 C12 118.2(7) . .
C8 C13 H13 120.9 . .
C12 C13 H13 120.9 . .
C15 C14 C11 125.6(6) . .
C15 C14 H14 117.2 . .
C11 C14 H14 117.2 . .
C14 C15 C16 125.9(6) . .
C14 C15 H15 117.1 . .
C16 C15 H15 117.1 . .
C17 C16 C15 119.0(6) . .
C17 C16 C20 115.7(6) . .
C15 C16 C20 125.3(6) . .
C18 C17 C16 119.8(6) . .
C18 C17 H17 120.1 . .
C16 C17 H17 120.1 . .
C17 C18 N2 122.7(6) . .
C17 C18 H18 118.6 . .
N2 C18 H18 118.6 . .
C20 C19 N2 120.7(6) . .
C20 C19 H19 119.6 . .
N2 C19 H19 119.6 . .
C19 C20 C16 122.0(6) . .
C19 C20 H20 119.0 . .
C16 C20 H20 119.0 . .
C22 C21 C26 119.3(7) . .
C22 C21 N2 119.6(6) . .
C26 C21 N2 121.1(6) . .
C23 C22 C21 119.8(6) . .
C23 C22 H22 120.1 . .
C21 C22 H22 120.1 . .
C22 C23 C24 120.9(6) . .
C22 C23 H23 119.6 . .
C24 C23 H23 119.6 . .
C23 C24 C25 120.0(7) . .
C23 C24 H24 120.0 . .
C25 C24 H24 120.0 . .
C26 C25 C24 120.2(6) . .
C26 C25 H25 119.9 . .
C24 C25 H25 119.9 . .
C25 C26 C21 119.9(6) . .
C25 C26 H26 120.1 . .
C21 C26 H26 120.1 . .
C5 N1 C1 121.0(7) . .
C5 N1 H1A 119.5 . .
C1 N1 H1A 119.5 . .
C19 N2 C18 119.0(6) . .
C19 N2 C21 121.0(5) . .
C18 N2 C21 119.9(5) . .
F1 P1 F2 90.4(2) . .
F1 P1 F3 90.6(2) . .
F2 P1 F3 90.7(2) . .
F1 P1 F5 90.6(2) . .
F2 P1 F5 90.0(2) . .
F3 P1 F5 178.6(2) . .
F1 P1 F4 90.1(2) . .
F2 P1 F4 179.1(2) . .
F3 P1 F4 90.03(19) . .
F5 P1 F4 89.26(19) . .
F1 P1 F6 179.7(2) . .
F2 P1 F6 89.7(2) . .
F3 P1 F6 89.1(2) . .
F5 P1 F6 89.7(2) . .
F4 P1 F6 89.74(19) . .
F13 P11 F13 90.1(6) . 2
F13 P11 F12 90.8(4) . 2
F13 P11 F12 90.4(4) 2 2
F13 P11 F12 90.4(4) . .
F13 P11 F12 90.8(4) 2 .
F12 P11 F12 178.4(9) 2 .
F13 P11 F11 179.8(6) . 2
F13 P11 F11 90.1(3) 2 2
F12 P11 F11 89.2(4) 2 2
F12 P11 F11 89.6(5) . 2
F13 P11 F11 90.1(3) . .
F13 P11 F11 179.8(6) 2 .
F12 P11 F11 89.6(5) 2 .
F12 P11 F11 89.2(4) . .
F11 P11 F11 89.6(6) 2 .
F23 P21 F23 91.4(6) . 2
F23 P21 F22 91.6(4) . 2
F23 P21 F22 90.2(4) 2 2
F23 P21 F22 90.2(4) . .
F23 P21 F22 91.6(4) 2 .
F22 P21 F22 177.5(8) 2 .
F23 P21 F21 178.4(5) . 2
F23 P21 F21 90.2(3) 2 2
F22 P21 F21 88.7(4) 2 2
F22 P21 F21 89.5(4) . 2
F23 P21 F21 90.2(3) . .
F23 P21 F21 178.4(5) 2 .
F22 P21 F21 89.5(4) 2 .
F22 P21 F21 88.7(4) . .
F21 P21 F21 88.2(6) 2 .

loop_
_geom_bond_atom_site_label_1
_geom_bond_atom_site_label_2
_geom_bond_distance
_geom_bond_site_symmetry_2
C1 N1 1.333(9) .
C1 C2 1.398(11) .
C1 H1 0.9500 .
C2 C3 1.370(11) .
C2 H2 0.9500 .
C3 C4 1.370(12) .
C3 C6 1.623(13) .
C4 C5 1.341(10) .
C4 H4 0.9500 .
C5 N1 1.328(9) .
C5 H5 0.9500 .
C6 C7 1.219(12) .
C6 H6 0.9500 .
C7 C8 1.584(13) .
C7 H7 0.9500 .
C8 C9 1.376(11) .
C8 C13 1.408(12) .
C9 C10 1.357(10) .
C9 H9 0.9500 .
C10 C11 1.394(10) .
C10 H10 0.9500 .
C11 C12 1.404(9) .
C11 C14 1.454(10) .
C12 C13 1.410(10) .
C12 H12 0.9500 .
C13 H13 0.9500 .
C14 C15 1.353(9) .
C14 H14 0.9500 .
C15 C16 1.424(9) .
C15 H15 0.9500 .
C16 C17 1.414(8) .
C16 C20 1.428(9) .
C17 C18 1.340(9) .
C17 H17 0.9500 .
C18 N2 1.369(8) .
C18 H18 0.9500 .
C19 C20 1.336(9) .
C19 N2 1.356(7) .
C19 H19 0.9500 .
C20 H20 0.9500 .
C21 C22 1.396(8) .
C21 C26 1.398(9) .
C21 N2 1.439(8) .
C22 C23 1.361(8) .
C22 H22 0.9500 .
C23 C24 1.374(9) .
C23 H23 0.9500 .
C24 C25 1.381(9) .
C24 H24 0.9500 .
C25 C26 1.369(9) .
C25 H25 0.9500 .
C26 H26 0.9500 .
N1 H1A 0.8800 .
F1 P1 1.583(4) .
F2 P1 1.583(4) .
F3 P1 1.591(3) .
F4 P1 1.597(3) .
F5 P1 1.593(3) .
F6 P1 1.606(4) .
F11 P11 1.593(7) .
F12 P11 1.590(4) .
F13 P11 1.580(7) .
P11 F13 1.580(7) 2
P11 F12 1.590(4) 2
P11 F11 1.593(7) 2
F21 P21 1.602(6) .
F22 P21 1.591(4) .
F23 P21 1.569(6) .
P21 F23 1.569(6) 2
P21 F22 1.591(4) 2
P21 F21 1.602(6) 2

loop_
_geom_hbond_atom_site_label_D
_geom_hbond_atom_site_label_H
_geom_hbond_atom_site_label_A
_geom_hbond_distance_DH
_geom_hbond_distance_HA
_geom_hbond_distance_DA
_geom_hbond_angle_DHA
_geom_hbond_site_symmetry_A
N1 H1A N1 0.88 1.81 2.686(12) 177.7 2
